data_4316436
loop_
_publ_author_name
'Jheng-Hong Wang'
'Chien-Hong Chen'

_publ_section_title
;
 New Members of the {Fe(NO)2}10 Dinitrosyliron Complexes Bound with
 [Thiolate, Thiolate] and [Amide, Amide] Ligations
;
_journal_name_full 'Inorganic Chemistry'
_journal_page_first 7644
_journal_page_last 7646
_journal_paper_doi 10.1021/ic101126v
_journal_volume 49
_journal_year 2010
_chemical_formula_sum 'C38 H28 Fe N4 O4 P S2'
_chemical_formula_weight 755.58
_chemical_name_systematic
; 
 ? 
;
_space_group_IT_number 61
_symmetry_cell_setting orthorhombic
_symmetry_space_group_name_Hall '-P 2ac 2ab'
_symmetry_space_group_name_H-M 'P b c a'
_atom_sites_solution_hydrogens geom
_atom_sites_solution_primary direct
_atom_sites_solution_secondary difmap
_audit_creation_method SHELXL-97
_cell_angle_alpha 90.00
_cell_angle_beta 90.00
_cell_angle_gamma 90.00
_cell_formula_units_Z 8
_cell_length_a 15.5535(8)
_cell_length_b 16.8415(8)
_cell_length_c 26.5880(12)
_cell_measurement_reflns_used 3590
_cell_measurement_temperature 150(2)
_cell_measurement_theta_max 23.64
_cell_measurement_theta_min 2.42
_cell_volume 6964.6(6)
_computing_cell_refinement 'Bruker SAINT'
_computing_data_collection 'Bruker SMART'
_computing_data_reduction 'Bruker SAINT'
_computing_molecular_graphics 'Bruker SHELXTL'
_computing_publication_material 'Bruker SHELXTL'
_computing_structure_refinement 'SHELXL-97 (Sheldrick, 1997)'
_computing_structure_solution 'SHELXS-97 (Sheldrick, 1990)'
_diffrn_ambient_temperature 150(2)
_diffrn_measured_fraction_theta_full 1.000
_diffrn_measured_fraction_theta_max 1.000
_diffrn_measurement_device_type 'BRUKER SMART APEXCCD area detector'
_diffrn_measurement_method 'phi and omega scans'
_diffrn_radiation_monochromator graphite
_diffrn_radiation_source 'fine-focus sealed tube'
_diffrn_radiation_type MoK\a
_diffrn_radiation_wavelength 0.71073
_diffrn_reflns_av_R_equivalents 0.0674
_diffrn_reflns_av_sigmaI/netI 0.0530
_diffrn_reflns_limit_h_max 20
_diffrn_reflns_limit_h_min -20
_diffrn_reflns_limit_k_max 16
_diffrn_reflns_limit_k_min -21
_diffrn_reflns_limit_l_max 18
_diffrn_reflns_limit_l_min -34
_diffrn_reflns_number 34619
_diffrn_reflns_theta_full 27.50
_diffrn_reflns_theta_max 27.50
_diffrn_reflns_theta_min 1.94
_exptl_absorpt_coefficient_mu 0.646
_exptl_absorpt_correction_T_max 0.8551
_exptl_absorpt_correction_T_min 0.7821
_exptl_absorpt_correction_type multi-scan
_exptl_crystal_colour red
_exptl_crystal_density_diffrn 1.441
_exptl_crystal_density_meas ?
_exptl_crystal_density_method 'not measured'
_exptl_crystal_description block
_exptl_crystal_F_000 3112
_exptl_crystal_size_max 0.40
_exptl_crystal_size_mid 0.25
_exptl_crystal_size_min 0.25
_refine_diff_density_max 0.632
_refine_diff_density_min -0.375
_refine_diff_density_rms 0.068
_refine_ls_extinction_method none
_refine_ls_goodness_of_fit_ref 1.042
_refine_ls_hydrogen_treatment constr
_refine_ls_matrix_type full
_refine_ls_number_parameters 451
_refine_ls_number_reflns 7993
_refine_ls_number_restraints 0
_refine_ls_restrained_S_all 1.042
_refine_ls_R_factor_all 0.0769
_refine_ls_R_factor_gt 0.0506
_refine_ls_shift/su_max 0.001
_refine_ls_shift/su_mean 0.000
_refine_ls_structure_factor_coef Fsqd
_refine_ls_weighting_details 'calc w=1/[\s^2^(Fo^2^)+(0.0503P)^2^+2.1745P] where P=(Fo^2^+2Fc^2^)/3'
_refine_ls_weighting_scheme calc
_refine_ls_wR_factor_gt 0.1063
_refine_ls_wR_factor_ref 0.1172
_reflns_number_gt 5818
_reflns_number_total 7993
_reflns_threshold_expression >2sigma(I)
_cod_data_source_file ic101126v_si_004_3.cif
_cod_data_source_block complex4
_cod_depositor_comments
;
The following automatic conversions were performed:

'_symmetry_cell_setting' value 'Orthorhombic' changed to
'orthorhombic' according to the built-in table from CIF Core
dictionary named 'cif_core.dic' version 2.4.1 from 2010-06-29.

Automatic conversion script
Id: cif_fix_values 1646 2011-03-28 12:23:43Z adriana 

The following automatic conversions were performed:

'_exptl_crystal_density_meas' value 'not_measured' was changed to '?'
- the value is perceived as not measured.

Automatic conversion script
Id: cif_fix_values 3008 2015-01-20 13:52:24Z robertas 
;
_cod_database_code 4316436

loop_
_symmetry_equiv_pos_as_xyz
'x, y, z'
'-x+1/2, -y, z+1/2'
'-x, y+1/2, -z+1/2'
'x+1/2, -y+1/2, -z'
'-x, -y, -z'
'x-1/2, y, -z-1/2'
'x, -y-1/2, z-1/2'
'-x-1/2, y-1/2, z'

loop_
_atom_site_label
_atom_site_type_symbol
_atom_site_fract_x
_atom_site_fract_y
_atom_site_fract_z
_atom_site_U_iso_or_equiv
_atom_site_adp_type
_atom_site_occupancy
_atom_site_symmetry_multiplicity
_atom_site_calc_flag
_atom_site_refinement_flags
_atom_site_disorder_assembly
_atom_site_disorder_group
Fe Fe 0.23780(2) 0.11986(2) 0.411750(14) 0.02551(11) Uani 1 1 d . . .
S1 S 0.25724(4) -0.14921(4) 0.42446(3) 0.03081(17) Uani 1 1 d . . .
S2 S 0.28327(6) 0.18568(5) 0.24772(3) 0.0468(2) Uani 1 1 d . . .
N1 N 0.31158(14) 0.15014(13) 0.45400(8) 0.0283(5) Uani 1 1 d . . .
N2 N 0.14346(15) 0.16764(14) 0.41993(9) 0.0358(6) Uani 1 1 d . . .
N3 N 0.22391(13) 0.00229(12) 0.41350(8) 0.0249(5) Uani 1 1 d . . .
N4 N 0.27827(14) 0.13763(12) 0.34148(8) 0.0287(5) Uani 1 1 d . . .
O1 O 0.34648(13) 0.18445(13) 0.48678(7) 0.0418(5) Uani 1 1 d . . .
O2 O 0.08920(14) 0.21098(13) 0.43340(10) 0.0569(7) Uani 1 1 d . . .
O3 O 0.33425(12) -0.02791(11) 0.46886(7) 0.0334(4) Uani 1 1 d . . .
O4 O 0.14853(14) 0.18358(13) 0.30977(8) 0.0476(6) Uani 1 1 d . . .
C1 C 0.27927(16) -0.04531(15) 0.43918(9) 0.0232(5) Uani 1 1 d . . .
C2 C 0.17797(16) -0.12183(15) 0.38156(10) 0.0273(6) Uani 1 1 d . . .
C3 C 0.13213(17) -0.16976(17) 0.34907(11) 0.0353(7) Uani 1 1 d . . .
H3 H 0.1395 -0.2257 0.3496 0.042 Uiso 1 1 calc R . .
C4 C 0.07550(18) -0.13498(18) 0.31594(12) 0.0400(7) Uani 1 1 d . . .
H4 H 0.0454 -0.1670 0.2924 0.048 Uiso 1 1 calc R . .
C5 C 0.06207(17) -0.05338(18) 0.31666(11) 0.0362(7) Uani 1 1 d . . .
H5 H 0.0209 -0.0306 0.2946 0.043 Uiso 1 1 calc R . .
C6 C 0.10778(17) -0.00485(16) 0.34908(11) 0.0312(6) Uani 1 1 d . . .
H6 H 0.0983 0.0509 0.3493 0.037 Uiso 1 1 calc R . .
C7 C 0.16796(15) -0.03894(15) 0.38142(9) 0.0241(5) Uani 1 1 d . . .
C8 C 0.2251(2) 0.16870(17) 0.30564(11) 0.0375(7) Uani 1 1 d . . .
C9 C 0.3778(2) 0.14905(17) 0.27439(11) 0.0369(7) Uani 1 1 d . . .
C10 C 0.4594(2) 0.14267(19) 0.25330(12) 0.0476(8) Uani 1 1 d . . .
H10 H 0.4696 0.1597 0.2198 0.057 Uiso 1 1 calc R . .
C11 C 0.5246(2) 0.1117(2) 0.28145(12) 0.0497(9) Uani 1 1 d . . .
H11 H 0.5807 0.1077 0.2676 0.060 Uiso 1 1 calc R . .
C12 C 0.5094(2) 0.08565(19) 0.33046(12) 0.0461(8) Uani 1 1 d . . .
H12 H 0.5550 0.0627 0.3493 0.055 Uiso 1 1 calc R . .
C13 C 0.42910(18) 0.09284(17) 0.35202(11) 0.0346(6) Uani 1 1 d . . .
H13 H 0.4197 0.0758 0.3856 0.041 Uiso 1 1 calc R . .
C14 C 0.36230(18) 0.12505(15) 0.32427(10) 0.0301(6) Uani 1 1 d . . .
P1 P 0.21012(4) 0.09910(4) 0.61949(2) 0.02353(15) Uani 1 1 d . . .
C15 C 0.32441(16) 0.10020(15) 0.61015(9) 0.0246(5) Uani 1 1 d . . .
C16 C 0.36278(17) 0.05558(16) 0.57274(10) 0.0289(6) Uani 1 1 d . . .
H16 H 0.3293 0.0209 0.5525 0.035 Uiso 1 1 calc R . .
C17 C 0.45078(18) 0.06197(17) 0.56496(11) 0.0345(7) Uani 1 1 d . . .
H17 H 0.4776 0.0309 0.5396 0.041 Uiso 1 1 calc R . .
C18 C 0.49953(18) 0.11291(17) 0.59368(11) 0.0372(7) Uani 1 1 d . . .
H18 H 0.5596 0.1173 0.5877 0.045 Uiso 1 1 calc R . .
C19 C 0.46139(18) 0.15768(18) 0.63119(11) 0.0385(7) Uani 1 1 d . . .
H19 H 0.4951 0.1930 0.6509 0.046 Uiso 1 1 calc R . .
C20 C 0.37399(18) 0.15093(17) 0.63997(11) 0.0337(6) Uani 1 1 d . . .
H20 H 0.3478 0.1807 0.6662 0.040 Uiso 1 1 calc R . .
C21 C 0.16218(17) 0.18434(16) 0.59025(9) 0.0281(6) Uani 1 1 d . . .
C22 C 0.2118(2) 0.24857(17) 0.57478(11) 0.0365(7) Uani 1 1 d . . .
H22 H 0.2724 0.2477 0.5790 0.044 Uiso 1 1 calc R . .
C23 C 0.1720(2) 0.31402(19) 0.55310(11) 0.0475(8) Uani 1 1 d . . .
H23 H 0.2056 0.3580 0.5423 0.057 Uiso 1 1 calc R . .
C24 C 0.0841(2) 0.3152(2) 0.54724(11) 0.0521(9) Uani 1 1 d . . .
H24 H 0.0572 0.3600 0.5323 0.063 Uiso 1 1 calc R . .
C25 C 0.0347(2) 0.2517(2) 0.56294(12) 0.0499(9) Uani 1 1 d . . .
H25 H -0.0260 0.2533 0.5590 0.060 Uiso 1 1 calc R . .
C26 C 0.07297(19) 0.18566(19) 0.58429(10) 0.0381(7) Uani 1 1 d . . .
H26 H 0.0390 0.1418 0.5948 0.046 Uiso 1 1 calc R . .
C27 C 0.19172(16) 0.10053(15) 0.68560(9) 0.0256(6) Uani 1 1 d . . .
C28 C 0.13755(17) 0.15621(16) 0.70761(10) 0.0298(6) Uani 1 1 d . . .
H28 H 0.1108 0.1958 0.6875 0.036 Uiso 1 1 calc R . .
C29 C 0.12272(19) 0.1537(2) 0.75883(11) 0.0406(7) Uani 1 1 d . . .
H29 H 0.0856 0.1916 0.7740 0.049 Uiso 1 1 calc R . .
C30 C 0.1617(2) 0.0963(2) 0.78803(11) 0.0422(8) Uani 1 1 d . . .
H30 H 0.1501 0.0941 0.8231 0.051 Uiso 1 1 calc R . .
C31 C 0.21723(19) 0.04259(19) 0.76685(11) 0.0387(7) Uani 1 1 d . . .
H31 H 0.2449 0.0043 0.7874 0.046 Uiso 1 1 calc R . .
C32 C 0.23302(18) 0.04387(17) 0.71591(10) 0.0335(6) Uani 1 1 d . . .
H32 H 0.2716 0.0067 0.7013 0.040 Uiso 1 1 calc R . .
C33 C 0.16164(16) 0.01260(15) 0.59176(9) 0.0256(6) Uani 1 1 d . . .
C34 C 0.13469(19) -0.05123(17) 0.62108(11) 0.0372(7) Uani 1 1 d . . .
H34 H 0.1424 -0.0503 0.6565 0.045 Uiso 1 1 calc R . .
C35 C 0.0965(2) -0.11617(19) 0.59811(13) 0.0466(8) Uani 1 1 d . . .
H35 H 0.0787 -0.1601 0.6179 0.056 Uiso 1 1 calc R . .
C36 C 0.08406(19) -0.1176(2) 0.54696(13) 0.0465(8) Uani 1 1 d . . .
H36 H 0.0579 -0.1625 0.5316 0.056 Uiso 1 1 calc R . .
C37 C 0.10958(18) -0.0541(2) 0.51778(11) 0.0414(8) Uani 1 1 d . . .
H37 H 0.1005 -0.0551 0.4825 0.050 Uiso 1 1 calc R . .
C38 C 0.14832(17) 0.01102(18) 0.53977(10) 0.0337(6) Uani 1 1 d . . .
H38 H 0.1659 0.0547 0.5196 0.040 Uiso 1 1 calc R . .

loop_
_atom_site_aniso_label
_atom_site_aniso_U_11
_atom_site_aniso_U_22
_atom_site_aniso_U_33
_atom_site_aniso_U_23
_atom_site_aniso_U_13
_atom_site_aniso_U_12
Fe 0.0286(2) 0.01825(19) 0.0297(2) 0.00046(15) 0.00051(16) -0.00175(14)
S1 0.0342(4) 0.0203(3) 0.0379(4) 0.0025(3) 0.0016(3) 0.0036(3)
S2 0.0659(6) 0.0452(5) 0.0294(4) 0.0110(4) -0.0091(4) -0.0055(4)
N1 0.0320(12) 0.0255(12) 0.0274(12) 0.0041(10) 0.0054(10) -0.0020(9)
N2 0.0315(12) 0.0240(13) 0.0519(16) -0.0005(11) 0.0020(11) -0.0036(10)
N3 0.0296(11) 0.0189(11) 0.0262(12) -0.0004(9) 0.0023(9) -0.0005(8)
N4 0.0354(12) 0.0224(12) 0.0282(13) 0.0028(9) -0.0053(10) -0.0056(9)
O1 0.0462(12) 0.0472(13) 0.0319(11) -0.0028(10) -0.0046(9) -0.0107(10)
O2 0.0350(12) 0.0376(13) 0.098(2) -0.0050(13) 0.0142(12) 0.0050(10)
O3 0.0378(10) 0.0301(11) 0.0323(11) -0.0021(8) -0.0035(9) 0.0029(8)
O4 0.0411(12) 0.0479(14) 0.0537(14) 0.0189(11) -0.0167(11) -0.0073(10)
C1 0.0316(13) 0.0203(13) 0.0176(12) -0.0006(10) 0.0035(11) 0.0098(10)
C2 0.0259(13) 0.0224(14) 0.0335(15) -0.0010(11) 0.0057(11) 0.0020(10)
C3 0.0301(14) 0.0244(15) 0.0514(19) -0.0084(13) 0.0056(13) -0.0026(11)
C4 0.0307(15) 0.0376(18) 0.052(2) -0.0154(14) -0.0041(14) -0.0052(12)
C5 0.0277(14) 0.0379(17) 0.0429(18) -0.0020(14) -0.0068(13) -0.0033(12)
C6 0.0307(14) 0.0253(15) 0.0377(16) 0.0007(12) 0.0015(12) -0.0006(11)
C7 0.0247(12) 0.0201(13) 0.0276(14) -0.0004(11) 0.0065(11) -0.0013(10)
C8 0.0506(19) 0.0268(16) 0.0351(17) 0.0053(13) -0.0135(14) -0.0108(13)
C9 0.0582(19) 0.0264(15) 0.0260(15) 0.0003(12) 0.0003(14) -0.0034(13)
C10 0.072(2) 0.0417(19) 0.0288(17) 0.0020(14) 0.0166(16) -0.0020(17)
C11 0.055(2) 0.052(2) 0.042(2) -0.0027(16) 0.0204(16) 0.0034(16)
C12 0.0462(18) 0.051(2) 0.041(2) 0.0001(16) 0.0061(15) 0.0082(15)
C13 0.0435(17) 0.0329(16) 0.0274(15) -0.0004(12) 0.0023(13) 0.0017(13)
C14 0.0451(16) 0.0205(14) 0.0246(15) -0.0030(11) 0.0023(12) -0.0041(12)
P1 0.0258(3) 0.0244(4) 0.0204(3) 0.0023(3) 0.0013(3) 0.0021(3)
C15 0.0258(13) 0.0248(14) 0.0234(14) 0.0044(11) 0.0010(10) 0.0013(10)
C16 0.0335(14) 0.0290(15) 0.0241(14) 0.0009(11) 0.0007(11) 0.0012(11)
C17 0.0329(14) 0.0370(17) 0.0337(16) 0.0007(13) 0.0079(12) 0.0060(12)
C18 0.0268(14) 0.0385(17) 0.0462(19) 0.0046(14) 0.0020(13) 0.0037(12)
C19 0.0313(15) 0.0391(17) 0.0450(18) -0.0026(14) -0.0084(13) -0.0038(13)
C20 0.0346(15) 0.0319(16) 0.0347(16) -0.0043(13) -0.0004(12) 0.0030(12)
C21 0.0364(15) 0.0284(14) 0.0195(13) 0.0040(11) 0.0026(11) 0.0078(11)
C22 0.0460(17) 0.0308(16) 0.0327(16) 0.0069(12) 0.0085(13) 0.0066(13)
C23 0.070(2) 0.0351(18) 0.0369(18) 0.0121(14) 0.0116(16) 0.0116(16)
C24 0.079(3) 0.046(2) 0.0309(18) 0.0084(15) -0.0019(17) 0.0336(19)
C25 0.0509(19) 0.058(2) 0.0405(19) 0.0036(17) -0.0088(16) 0.0229(17)
C26 0.0388(16) 0.0445(19) 0.0310(16) 0.0052(13) -0.0020(13) 0.0105(13)
C27 0.0278(13) 0.0282(14) 0.0208(13) 0.0007(11) -0.0001(11) -0.0047(11)
C28 0.0314(14) 0.0323(15) 0.0258(15) -0.0023(12) 0.0017(11) -0.0037(12)
C29 0.0381(16) 0.054(2) 0.0291(17) -0.0152(14) 0.0086(13) -0.0061(14)
C30 0.0441(17) 0.062(2) 0.0210(15) -0.0049(14) 0.0007(13) -0.0174(16)
C31 0.0470(17) 0.0454(19) 0.0239(15) 0.0095(13) -0.0064(13) -0.0104(14)
C32 0.0397(15) 0.0329(16) 0.0279(15) 0.0027(12) -0.0014(12) 0.0026(12)
C33 0.0238(12) 0.0295(14) 0.0235(14) -0.0025(11) 0.0012(10) 0.0014(10)
C34 0.0460(17) 0.0324(17) 0.0331(16) 0.0007(13) 0.0044(13) -0.0030(13)
C35 0.056(2) 0.0376(19) 0.046(2) -0.0024(15) 0.0113(16) -0.0144(15)
C36 0.0366(16) 0.050(2) 0.053(2) -0.0210(16) 0.0120(15) -0.0140(14)
C37 0.0320(15) 0.060(2) 0.0320(17) -0.0125(15) 0.0057(13) -0.0083(14)
C38 0.0304(14) 0.0427(18) 0.0278(15) -0.0024(13) 0.0022(12) -0.0060(12)

loop_
_atom_type_symbol
_atom_type_description
_atom_type_scat_dispersion_real
_atom_type_scat_dispersion_imag
_atom_type_scat_source
C C 0.0033 0.0016 'International Tables Vol C Tables 4.2.6.8 and 6.1.1.4'
H H 0.0000 0.0000 'International Tables Vol C Tables 4.2.6.8 and 6.1.1.4'
N N 0.0061 0.0033 'International Tables Vol C Tables 4.2.6.8 and 6.1.1.4'
O O 0.0106 0.0060 'International Tables Vol C Tables 4.2.6.8 and 6.1.1.4'
P P 0.1023 0.0942 'International Tables Vol C Tables 4.2.6.8 and 6.1.1.4'
S S 0.1246 0.1234 'International Tables Vol C Tables 4.2.6.8 and 6.1.1.4'
Fe Fe 0.3463 0.8444 'International Tables Vol C Tables 4.2.6.8 and 6.1.1.4'

loop_
_geom_angle_atom_site_label_1
_geom_angle_atom_site_label_2
_geom_angle_atom_site_label_3
_geom_angle
_geom_angle_site_symmetry_1
_geom_angle_site_symmetry_3
_geom_angle_publ_flag
N1 Fe N2 111.23(11) . . ?
N1 Fe N3 111.04(10) . . ?
N2 Fe N3 112.12(10) . . ?
N1 Fe N4 111.36(10) . . ?
N2 Fe N4 108.88(11) . . ?
N3 Fe N4 101.84(9) . . ?
C2 S1 C1 91.12(12) . . ?
C9 S2 C8 91.11(14) . . ?
O1 N1 Fe 162.8(2) . . ?
O2 N2 Fe 164.3(2) . . ?
C1 N3 C7 114.0(2) . . ?
C1 N3 Fe 121.92(17) . . ?
C7 N3 Fe 123.04(16) . . ?
C8 N4 C14 113.3(2) . . ?
C8 N4 Fe 121.3(2) . . ?
C14 N4 Fe 125.30(18) . . ?
O3 C1 N3 129.6(2) . . ?
O3 C1 S1 120.58(19) . . ?
N3 C1 S1 109.78(18) . . ?
C3 C2 C7 121.5(3) . . ?
C3 C2 S1 128.4(2) . . ?
C7 C2 S1 110.07(19) . . ?
C4 C3 C2 118.8(3) . . ?
C3 C4 C5 120.5(3) . . ?
C6 C5 C4 121.0(3) . . ?
C5 C6 C7 119.1(3) . . ?
C6 C7 N3 126.0(2) . . ?
C6 C7 C2 119.0(2) . . ?
N3 C7 C2 114.9(2) . . ?
O4 C8 N4 127.3(3) . . ?
O4 C8 S2 122.1(2) . . ?
N4 C8 S2 110.6(2) . . ?
C10 C9 C14 120.9(3) . . ?
C10 C9 S2 129.2(2) . . ?
C14 C9 S2 109.9(2) . . ?
C11 C10 C9 119.1(3) . . ?
C10 C11 C12 120.4(3) . . ?
C13 C12 C11 120.9(3) . . ?
C12 C13 C14 119.5(3) . . ?
C13 C14 N4 125.8(2) . . ?
C13 C14 C9 119.1(3) . . ?
N4 C14 C9 115.1(3) . . ?
C27 P1 C21 110.49(12) . . ?
C27 P1 C15 107.19(12) . . ?
C21 P1 C15 110.07(12) . . ?
C27 P1 C33 110.38(12) . . ?
C21 P1 C33 107.22(13) . . ?
C15 P1 C33 111.52(12) . . ?
C16 C15 C20 120.2(2) . . ?
C16 C15 P1 121.4(2) . . ?
C20 C15 P1 118.3(2) . . ?
C15 C16 C17 119.4(3) . . ?
C18 C17 C16 120.6(3) . . ?
C17 C18 C19 120.2(3) . . ?
C18 C19 C20 119.9(3) . . ?
C19 C20 C15 119.8(3) . . ?
C22 C21 C26 120.3(3) . . ?
C22 C21 P1 121.3(2) . . ?
C26 C21 P1 118.3(2) . . ?
C23 C22 C21 119.6(3) . . ?
C24 C23 C22 120.0(3) . . ?
C23 C24 C25 120.5(3) . . ?
C24 C25 C26 120.4(3) . . ?
C25 C26 C21 119.2(3) . . ?
C28 C27 C32 119.6(2) . . ?
C28 C27 P1 121.5(2) . . ?
C32 C27 P1 118.9(2) . . ?
C29 C28 C27 119.7(3) . . ?
C30 C29 C28 120.1(3) . . ?
C31 C30 C29 120.5(3) . . ?
C30 C31 C32 120.4(3) . . ?
C31 C32 C27 119.6(3) . . ?
C34 C33 C38 119.6(3) . . ?
C34 C33 P1 121.5(2) . . ?
C38 C33 P1 118.9(2) . . ?
C35 C34 C33 119.4(3) . . ?
C36 C35 C34 120.7(3) . . ?
C35 C36 C37 120.2(3) . . ?
C36 C37 C38 120.2(3) . . ?
C37 C38 C33 119.9(3) . . ?

loop_
_geom_bond_atom_site_label_1
_geom_bond_atom_site_label_2
_geom_bond_distance
_geom_bond_site_symmetry_2
_geom_bond_publ_flag
Fe N1 1.685(2) . ?
Fe N2 1.688(2) . ?
Fe N3 1.992(2) . ?
Fe N4 1.994(2) . ?
S1 C2 1.742(3) . ?
S1 C1 1.826(3) . ?
S2 C9 1.744(3) . ?
S2 C8 1.809(3) . ?
N1 O1 1.178(3) . ?
N2 O2 1.172(3) . ?
N3 C1 1.360(3) . ?
N3 C7 1.402(3) . ?
N4 C8 1.366(4) . ?
N4 C14 1.401(4) . ?
O3 C1 1.200(3) . ?
O4 C8 1.222(4) . ?
C2 C3 1.381(4) . ?
C2 C7 1.405(3) . ?
C3 C4 1.376(4) . ?
C4 C5 1.390(4) . ?
C5 C6 1.384(4) . ?
C6 C7 1.395(4) . ?
C9 C10 1.392(4) . ?
C9 C14 1.407(4) . ?
C10 C11 1.364(5) . ?
C11 C12 1.395(4) . ?
C12 C13 1.379(4) . ?
C13 C14 1.385(4) . ?
P1 C27 1.781(3) . ?
P1 C21 1.795(3) . ?
P1 C15 1.795(3) . ?
P1 C33 1.799(3) . ?
C15 C16 1.382(4) . ?
C15 C20 1.398(4) . ?
C16 C17 1.388(4) . ?
C17 C18 1.376(4) . ?
C18 C19 1.384(4) . ?
C19 C20 1.384(4) . ?
C21 C22 1.391(4) . ?
C21 C26 1.397(4) . ?
C22 C23 1.389(4) . ?
C23 C24 1.376(5) . ?
C24 C25 1.382(5) . ?
C25 C26 1.383(4) . ?
C27 C28 1.390(4) . ?
C27 C32 1.404(4) . ?
C28 C29 1.382(4) . ?
C29 C30 1.380(5) . ?
C30 C31 1.372(4) . ?
C31 C32 1.377(4) . ?
C33 C34 1.393(4) . ?
C33 C38 1.398(4) . ?
C34 C35 1.387(4) . ?
C35 C36 1.374(5) . ?
C36 C37 1.380(5) . ?
C37 C38 1.381(4) . ?
